data_4350165
loop_
_publ_author_name
'Takaoka, Kanji'
'Kawano, Masaki'
'Hozumi, Toshiya'
'Ohkoshi, Shin-Ichi'
'Fujita, Makoto'

_publ_contact_author 'Masaki Kawano'
_publ_section_title
;
 2D hydrogen-bonded square-grid coordination networks with a
 substitution-active metal site.
;
_journal_issue 10
_journal_name_full 'Inorganic chemistry'
_journal_page_first 3976
_journal_page_last 3982
_journal_paper_doi 10.1021/ic052138u
_journal_volume 45
_journal_year 2006
_chemical_formula_sum 'C40 H28 N6 Ni O18.88'
_chemical_formula_weight 953.39
_space_group_IT_number 60
_space_group_name_Hall '-P 2n 2ab'
_space_group_name_H-M_alt 'P b c n'
_symmetry_cell_setting orthorhombic
_symmetry_space_group_name_H-M 'P b c n'
_atom_sites_solution_hydrogens geom
_atom_sites_solution_primary direct
_atom_sites_solution_secondary difmap
_audit_creation_method SHELXL-97
_cell_angle_alpha 90.00
_cell_angle_beta 90.00
_cell_angle_gamma 90.00
_cell_formula_units_Z 4
_cell_length_a 23.481(2)
_cell_length_b 20.5272(18)
_cell_length_c 8.8844(8)
_cell_measurement_temperature 80(2)
_cell_volume 4282.3(7)
_computing_cell_refinement 'Bruker SMART'
_computing_data_collection 'Bruker SMART'
_computing_data_reduction 'Bruker SHELXTL'
_computing_molecular_graphics 'Bruker XSHELL'
_computing_publication_material 'Bruker SHELXTL'
_computing_structure_refinement 'SHELXL-97 (Sheldrick, 1997)'
_computing_structure_solution 'SHELXS-97 (Sheldrick, 1990)'
_diffrn_ambient_temperature 80(2)
_diffrn_measured_fraction_theta_full 0.930
_diffrn_measured_fraction_theta_max 0.930
_diffrn_measurement_device_type 'Bruker SMART CCD area detector system'
_diffrn_measurement_method omega
_diffrn_radiation_monochromator graphite
_diffrn_radiation_source 'fine-focus sealed tube'
_diffrn_radiation_type MoK\a
_diffrn_radiation_wavelength 0.71073
_diffrn_reflns_av_R_equivalents 0.0702
_diffrn_reflns_av_sigmaI/netI 0.0543
_diffrn_reflns_limit_h_max 30
_diffrn_reflns_limit_h_min -29
_diffrn_reflns_limit_k_max 27
_diffrn_reflns_limit_k_min -27
_diffrn_reflns_limit_l_max 11
_diffrn_reflns_limit_l_min -11
_diffrn_reflns_number 34419
_diffrn_reflns_theta_full 28.79
_diffrn_reflns_theta_max 28.79
_diffrn_reflns_theta_min 1.73
_exptl_absorpt_coefficient_mu 0.540
_exptl_absorpt_correction_T_max 0.9480
_exptl_absorpt_correction_T_min 0.9234
_exptl_crystal_colour 'pale blue'
_exptl_crystal_density_diffrn 1.479
_exptl_crystal_density_method 'not measured'
_exptl_crystal_description block
_exptl_crystal_F_000 1956
_exptl_crystal_size_max 0.15
_exptl_crystal_size_mid 0.10
_exptl_crystal_size_min 0.10
_refine_diff_density_max 0.788
_refine_diff_density_min -0.910
_refine_diff_density_rms 0.100
_refine_ls_extinction_method none
_refine_ls_goodness_of_fit_ref 1.050
_refine_ls_hydrogen_treatment mixed
_refine_ls_matrix_type full
_refine_ls_number_parameters 382
_refine_ls_number_reflns 5191
_refine_ls_number_restraints 150
_refine_ls_restrained_S_all 1.064
_refine_ls_R_factor_all 0.1307
_refine_ls_R_factor_gt 0.0701
_refine_ls_shift/su_max 0.013
_refine_ls_shift/su_mean 0.001
_refine_ls_structure_factor_coef Fsqd
_refine_ls_weighting_details 'calc w=1/[\s^2^(Fo^2^)+(0.1065P)^2^+12.9297P] where P=(Fo^2^+2Fc^2^)/3'
_refine_ls_weighting_scheme calc
_refine_ls_wR_factor_gt 0.1966
_refine_ls_wR_factor_ref 0.2385
_reflns_number_gt 2966
_reflns_number_total 5191
_reflns_threshold_expression >2sigma(I)
_cod_data_source_file ic052138usi20060318_034756.cif
_cod_data_source_block pbcn_Ni_80K_H2O_ini
_cod_depositor_comments
;
The following automatic conversions were performed:

data item '_symmetry_cell_setting' value 'Orthorhombic' was changed
to 'orthorhombic' in accordance with the
/home/saulius/struct/COD-crude-data/automatic-downloads/DataCite-retrospective/ACS/depositions/lib/dictionaries/cif_core.dic
dictionary named 'cif_core.dic' version 2.4.2 last updated on
2011-04-26.

Automatic conversion script
Id: cif_fix_values 6909 2019-04-08 15:41:33Z antanas 
;
_cod_original_cell_volume 4282.2(7)
_cod_original_sg_symbol_H-M Pbcn
_cod_database_code 4350165

loop_
_symmetry_equiv_pos_as_xyz
'x, y, z'
'-x+1/2, -y+1/2, z+1/2'
'-x, y, -z+1/2'
'x+1/2, -y+1/2, -z'
'-x, -y, -z'
'x-1/2, y-1/2, -z-1/2'
'x, -y, z-1/2'
'-x-1/2, y-1/2, z'

loop_
_atom_site_label
_atom_site_type_symbol
_atom_site_fract_x
_atom_site_fract_y
_atom_site_fract_z
_atom_site_U_iso_or_equiv
_atom_site_adp_type
_atom_site_occupancy
_atom_site_symmetry_multiplicity
_atom_site_calc_flag
_atom_site_refinement_flags
_atom_site_disorder_assembly
_atom_site_disorder_group
Ni1 Ni 0.5000 0.20725(3) 0.2500 0.0294(3) Uani 1 2 d S . .
O1 O 0.49345(13) 0.20694(16) 0.0166(5) 0.0440(9) Uani 1 1 d . . .
N1 N 0.43616(14) 0.13594(17) 0.2675(5) 0.0309(9) Uani 1 1 d . . .
N2 N 0.43657(14) 0.27971(17) 0.2608(5) 0.0293(9) Uani 1 1 d . . .
C10 C 0.43180(19) 0.0855(2) 0.1738(7) 0.0385(13) Uani 1 1 d . . .
H10 H 0.4608 0.0793 0.1007 0.046 Uiso 1 1 calc R . .
C11 C 0.38666(18) 0.0413(2) 0.1782(7) 0.0374(12) Uani 1 1 d . . .
H11 H 0.3854 0.0058 0.1098 0.045 Uiso 1 1 calc R . .
C12 C 0.34387(17) 0.0498(2) 0.2831(6) 0.0313(11) Uani 1 1 d . . .
C13 C 0.34895(18) 0.1018(2) 0.3834(6) 0.0337(11) Uani 1 1 d . . .
H13 H 0.3207 0.1090 0.4580 0.040 Uiso 1 1 calc R . .
C14 C 0.39561(18) 0.1426(2) 0.3729(6) 0.0327(11) Uani 1 1 d . . .
H14 H 0.3992 0.1770 0.4438 0.039 Uiso 1 1 calc R . .
C20 C 0.38945(17) 0.2749(2) 0.1742(6) 0.0293(10) Uani 1 1 d . . .
H20 H 0.3861 0.2387 0.1081 0.035 Uiso 1 1 calc R . .
C21 C 0.34593(17) 0.3201(2) 0.1774(6) 0.0267(10) Uani 1 1 d . . .
H21 H 0.3137 0.3148 0.1139 0.032 Uiso 1 1 calc R . .
C22 C 0.34923(16) 0.3739(2) 0.2742(5) 0.0254(10) Uani 1 1 d . . .
C23 C 0.39815(17) 0.3788(2) 0.3623(6) 0.0316(11) Uani 1 1 d . . .
H23 H 0.4029 0.4145 0.4290 0.038 Uiso 1 1 calc R . .
C24 C 0.43978(17) 0.3313(2) 0.3522(6) 0.0329(11) Uani 1 1 d . . .
H24 H 0.4726 0.3357 0.4139 0.040 Uiso 1 1 calc R . .
C30 C 0.19098(17) -0.0121(2) 0.2961(5) 0.0267(10) Uani 1 1 d . . .
C31 C 0.23825(18) 0.0299(2) 0.2982(6) 0.0279(10) Uani 1 1 d . . .
C32 C 0.29386(18) 0.0051(2) 0.2873(6) 0.0308(11) Uani 1 1 d . . .
C33 C 0.30118(18) -0.0623(2) 0.2751(6) 0.0331(11) Uani 1 1 d . . .
H33 H 0.3385 -0.0799 0.2697 0.040 Uiso 1 1 calc R . .
C34 C 0.25457(18) -0.1036(2) 0.2708(6) 0.0302(10) Uani 1 1 d . . .
H34 H 0.2605 -0.1492 0.2607 0.036 Uiso 1 1 calc R . .
C35 C 0.19895(17) -0.0795(2) 0.2808(5) 0.0263(10) Uani 1 1 d . . .
O40 O 0.13658(11) 0.01367(14) 0.2947(4) 0.0266(7) Uani 1 1 d . . .
C40 C 0.12092(18) 0.0469(2) 0.4314(6) 0.0326(11) Uani 1 1 d . . .
H40A H 0.1501 0.0799 0.4571 0.039 Uiso 1 1 calc R . .
H40B H 0.1184 0.0154 0.5155 0.039 Uiso 1 1 calc R . .
C41 C 0.06396(18) 0.0794(2) 0.4075(7) 0.0381(12) Uani 1 1 d . . .
H41A H 0.0554 0.1073 0.4956 0.046 Uiso 1 1 calc R . .
H41B H 0.0664 0.1080 0.3179 0.046 Uiso 1 1 calc R . .
O41 O 0.23058(12) 0.09610(14) 0.3093(4) 0.0293(7) Uani 1 1 d . A .
O42 O 0.01891(14) 0.0347(2) 0.3872(5) 0.0529(11) Uani 1 1 d . . .
C42 C 0.2110(2) 0.1277(2) 0.1742(6) 0.0385(12) Uani 1 1 d D . .
C43 C 0.2455(7) 0.1891(6) 0.1438(17) 0.050(4) Uani 0.648(11) 1 d PD A 1
O43 O 0.2249(3) 0.2286(3) 0.0363(8) 0.067(3) Uani 0.648(11) 1 d PD A 1
C43A C 0.2386(13) 0.1935(9) 0.199(3) 0.059(9) Uani 0.352(11) 1 d PD A 2
O43A O 0.2165(7) 0.2340(5) 0.3007(16) 0.072(5) Uani 0.352(11) 1 d PD A 2
N20 N 0.1271(7) 0.2848(5) 0.2973(19) 0.089(5) Uani 0.50 1 d PDU B 3
O21 O 0.1432(6) 0.2965(6) 0.1619(14) 0.110(4) Uani 0.50 1 d PDU B 3
O22 O 0.0964(4) 0.3281(4) 0.3593(11) 0.063(2) Uani 0.50 1 d PDU B 3
O23 O 0.1050(14) 0.2257(6) 0.312(3) 0.198(12) Uani 0.50 1 d PDU B 3
N25 N 0.0881(7) 0.2459(8) 0.2333(15) 0.104(5) Uani 0.50 1 d PDU C 4
O26 O 0.1106(5) 0.2419(5) 0.1064(11) 0.075(3) Uani 0.50 1 d PDU C 4
O27 O 0.0353(7) 0.2302(8) 0.244(2) 0.180(8) Uani 0.50 1 d PDU . 4
O28 O 0.1237(12) 0.2543(17) 0.346(2) 0.205(10) Uani 0.50 1 d PDU C 4
O1W O 0.0000 0.4220(5) 0.2500 0.082(3) Uani 0.764(12) 2 d SPU . .
O2W O -0.0045(7) 0.4497(7) 0.1434(17) 0.081(4) Uani 0.382(6) 1 d PU . .
O3W O 0.0311(4) 0.3959(5) 0.1540(13) 0.046(3) Uani 0.382(6) 1 d PU . .
O4W O 0.0525(9) 0.3888(12) 0.253(2) 0.130(7) Uani 0.382(6) 1 d PU . .

loop_
_atom_site_aniso_label
_atom_site_aniso_U_11
_atom_site_aniso_U_22
_atom_site_aniso_U_33
_atom_site_aniso_U_23
_atom_site_aniso_U_13
_atom_site_aniso_U_12
Ni1 0.0083(3) 0.0152(4) 0.0645(6) 0.000 0.0017(3) 0.000
O1 0.0202(16) 0.0388(19) 0.073(3) -0.0088(18) -0.0005(16) 0.0016(14)
N1 0.0114(16) 0.0189(17) 0.062(3) -0.0027(18) 0.0033(17) -0.0001(12)
N2 0.0124(16) 0.0190(17) 0.056(3) 0.0001(17) -0.0006(16) 0.0014(12)
C10 0.017(2) 0.024(2) 0.074(4) -0.006(2) 0.010(2) -0.0029(17)
C11 0.018(2) 0.022(2) 0.072(4) -0.008(2) 0.005(2) -0.0016(17)
C12 0.0149(18) 0.023(2) 0.056(3) 0.003(2) 0.0007(19) -0.0054(16)
C13 0.020(2) 0.031(2) 0.050(3) -0.001(2) 0.002(2) -0.0037(18)
C14 0.019(2) 0.027(2) 0.053(3) 0.000(2) -0.001(2) -0.0059(17)
C20 0.0158(19) 0.020(2) 0.052(3) -0.003(2) 0.0044(19) -0.0018(15)
C21 0.0147(18) 0.0202(19) 0.045(3) 0.0039(19) -0.0001(18) 0.0001(15)
C22 0.0149(18) 0.0188(18) 0.042(3) 0.0047(18) 0.0035(17) 0.0013(14)
C23 0.0174(19) 0.025(2) 0.053(3) -0.003(2) -0.0003(19) 0.0020(17)
C24 0.0135(18) 0.023(2) 0.062(3) -0.003(2) -0.0026(19) -0.0005(16)
C30 0.0170(18) 0.022(2) 0.041(3) -0.0013(18) -0.0013(17) -0.0023(16)
C31 0.020(2) 0.022(2) 0.042(3) -0.0004(18) -0.0017(18) -0.0048(16)
C32 0.0191(19) 0.025(2) 0.048(3) 0.002(2) -0.0003(19) -0.0066(17)
C33 0.0149(19) 0.027(2) 0.058(3) 0.000(2) 0.0022(19) -0.0025(16)
C34 0.0185(19) 0.0214(19) 0.051(3) 0.001(2) -0.0010(19) -0.0042(16)
C35 0.0177(19) 0.0201(19) 0.041(3) 0.0007(18) -0.0032(17) -0.0055(15)
O40 0.0149(13) 0.0248(15) 0.0402(19) -0.0052(13) -0.0023(12) -0.0001(11)
C40 0.019(2) 0.035(2) 0.043(3) -0.013(2) 0.0009(19) -0.0026(18)
C41 0.019(2) 0.039(3) 0.056(3) -0.003(2) 0.006(2) 0.0011(19)
O41 0.0218(14) 0.0193(14) 0.047(2) -0.0004(14) -0.0035(14) -0.0022(12)
O42 0.0198(16) 0.078(3) 0.061(3) 0.002(2) -0.0047(16) -0.0152(18)
C42 0.040(3) 0.027(2) 0.048(3) 0.004(2) -0.010(2) -0.006(2)
C43 0.075(8) 0.040(6) 0.033(9) 0.016(5) -0.014(6) -0.034(5)
O43 0.094(6) 0.048(4) 0.059(5) 0.012(3) -0.014(4) -0.028(4)
C43A 0.10(2) 0.044(13) 0.031(17) 0.023(10) 0.008(13) -0.019(11)
O43A 0.125(13) 0.023(6) 0.067(10) 0.000(6) -0.027(9) -0.012(7)
N20 0.098(10) 0.057(7) 0.112(12) 0.018(8) 0.068(10) 0.001(6)
O21 0.124(11) 0.117(11) 0.089(8) 0.001(7) 0.023(8) 0.001(8)
O22 0.061(5) 0.043(4) 0.085(7) 0.006(4) 0.027(5) -0.006(4)
O23 0.29(3) 0.041(6) 0.26(3) 0.009(11) 0.08(2) -0.018(11)
N25 0.132(10) 0.091(11) 0.087(8) 0.055(8) 0.036(8) 0.085(9)
O26 0.102(8) 0.060(6) 0.062(6) 0.004(5) -0.008(5) 0.018(6)
O27 0.135(10) 0.140(13) 0.264(19) 0.093(12) 0.093(11) 0.091(10)
O28 0.32(2) 0.21(2) 0.078(10) -0.029(16) -0.014(13) 0.04(2)
O1W 0.108(8) 0.076(7) 0.062(6) 0.000 0.014(5) 0.000
O2W 0.102(10) 0.066(8) 0.077(9) 0.016(6) -0.018(8) -0.019(6)
O3W 0.029(5) 0.057(6) 0.052(7) -0.022(5) -0.006(4) -0.013(4)
O4W 0.119(13) 0.167(17) 0.102(12) 0.025(12) -0.014(9) 0.035(11)

loop_
_atom_type_symbol
_atom_type_description
_atom_type_scat_dispersion_real
_atom_type_scat_dispersion_imag
_atom_type_scat_source
C C 0.0033 0.0016 'International Tables Vol C Tables 4.2.6.8 and 6.1.1.4'
H H 0.0000 0.0000 'International Tables Vol C Tables 4.2.6.8 and 6.1.1.4'
N N 0.0061 0.0033 'International Tables Vol C Tables 4.2.6.8 and 6.1.1.4'
O O 0.0106 0.0060 'International Tables Vol C Tables 4.2.6.8 and 6.1.1.4'
Ni Ni 0.3393 1.1124 'International Tables Vol C Tables 4.2.6.8 and 6.1.1.4'

loop_
_geom_angle_atom_site_label_1
_geom_angle_atom_site_label_2
_geom_angle_atom_site_label_3
_geom_angle
_geom_angle_site_symmetry_1
_geom_angle_site_symmetry_3
O1 Ni1 O1 179.65(19) . 3_655
O1 Ni1 N1 88.67(15) . 3_655
O1 Ni1 N1 91.09(15) 3_655 3_655
O1 Ni1 N1 91.09(15) . .
O1 Ni1 N1 88.67(15) 3_655 .
N1 Ni1 N1 91.67(18) 3_655 .
O1 Ni1 N2 90.51(15) . 3_655
O1 Ni1 N2 89.73(15) 3_655 3_655
N1 Ni1 N2 89.09(13) 3_655 3_655
N1 Ni1 N2 178.24(17) . 3_655
O1 Ni1 N2 89.73(15) . .
O1 Ni1 N2 90.51(15) 3_655 .
N1 Ni1 N2 178.24(17) 3_655 .
N1 Ni1 N2 89.09(13) . .
N2 Ni1 N2 90.19(19) 3_655 .
C10 N1 C14 117.4(4) . .
C10 N1 Ni1 123.4(3) . .
C14 N1 Ni1 119.2(3) . .
C24 N2 C20 116.8(4) . .
C24 N2 Ni1 123.2(3) . .
C20 N2 Ni1 120.1(3) . .
N1 C10 C11 123.1(5) . .
C12 C11 C10 119.4(5) . .
C11 C12 C13 117.7(4) . .
C11 C12 C32 120.9(4) . .
C13 C12 C32 121.5(4) . .
C14 C13 C12 119.2(4) . .
N1 C14 C13 123.2(5) . .
N2 C20 C21 123.0(4) . .
C20 C21 C22 120.1(4) . .
C23 C22 C21 116.6(4) . .
C23 C22 C35 124.0(4) . 8_665
C21 C22 C35 119.4(4) . 8_665
C24 C23 C22 119.7(4) . .
N2 C24 C23 123.9(4) . .
O40 C30 C35 120.0(3) . .
O40 C30 C31 119.7(4) . .
C35 C30 C31 120.1(4) . .
O41 C31 C30 120.2(4) . .
O41 C31 C32 119.0(4) . .
C30 C31 C32 120.7(4) . .
C33 C32 C31 118.6(4) . .
C33 C32 C12 120.7(4) . .
C31 C32 C12 120.7(4) . .
C34 C33 C32 120.7(4) . .
C33 C34 C35 121.3(4) . .
C34 C35 C30 118.6(4) . .
C34 C35 C22 118.8(4) . 8_655
C30 C35 C22 122.6(4) . 8_655
C30 O40 C40 114.2(3) . .
O40 C40 C41 108.5(4) . .
O42 C41 C40 113.2(4) . .
C31 O41 C42 115.3(4) . .
O41 C42 C43A 98.3(13) . .
O41 C42 C43 110.5(6) . .
C43A C42 C43 19.9(10) . .
O43 C43 C42 115.8(9) . .
O43A C43A C42 119.2(16) . .
O22 N20 O21 116.3(13) . .
O22 N20 O23 112.0(13) . .
O21 N20 O23 112.4(15) . .
O26 N25 O27 117.4(16) . .
O26 N25 O28 115.3(15) . .
O27 N25 O28 126.0(18) . .
N25 O27 O27 165.4(9) . 3
O2W O1W O2W 118.3(19) 3 .
O2W O1W O3W 138.6(9) 3 .
O2W O1W O3W 72.0(10) . .
O2W O1W O3W 72.0(10) 3 3
O2W O1W O3W 138.6(9) . 3
O3W O1W O3W 129.0(14) . 3
O2W O1W O4W 110.3(12) 3 3
O2W O1W O4W 98.6(12) . 3
O3W O1W O4W 107.1(11) . 3
O3W O1W O4W 44.8(9) 3 3
O2W O1W O4W 98.6(12) 3 .
O2W O1W O4W 110.3(12) . .
O3W O1W O4W 44.8(9) . .
O3W O1W O4W 107.1(11) 3 .
O4W O1W O4W 122(2) 3 .
O1W O2W O3W 58.4(8) . .
O4W O3W O1W 76.2(14) . .
O4W O3W O2W 118.0(17) . .
O1W O3W O2W 49.5(7) . .
O3W O4W O1W 59.0(12) . .

loop_
_geom_bond_atom_site_label_1
_geom_bond_atom_site_label_2
_geom_bond_distance
_geom_bond_site_symmetry_2
Ni1 O1 2.080(4) .
Ni1 O1 2.080(4) 3_655
Ni1 N1 2.101(3) 3_655
Ni1 N1 2.101(3) .
Ni1 N2 2.107(3) 3_655
Ni1 N2 2.107(3) .
N1 C10 1.333(6) .
N1 C14 1.343(6) .
N2 C24 1.337(6) .
N2 C20 1.351(6) .
C10 C11 1.395(6) .
C11 C12 1.381(7) .
C12 C13 1.396(7) .
C12 C32 1.491(6) .
C13 C14 1.382(6) .
C20 C21 1.382(6) .
C21 C22 1.401(6) .
C22 C23 1.394(6) .
C22 C35 1.483(5) 8_665
C23 C24 1.383(6) .
C30 O40 1.382(5) .
C30 C35 1.403(6) .
C30 C31 1.405(6) .
C31 O41 1.375(5) .
C31 C32 1.405(6) .
C32 C33 1.397(6) .
C33 C34 1.385(6) .
C34 C35 1.399(6) .
C35 C22 1.483(5) 8_655
O40 C40 1.440(6) .
C40 C41 1.510(6) .
C41 O42 1.412(6) .
O41 C42 1.440(6) .
C42 C43A 1.513(16) .
C42 C43 1.522(10) .
C43 O43 1.342(14) .
C43A O43A 1.333(18) .
N20 O22 1.270(12) .
N20 O21 1.284(13) .
N20 O23 1.325(14) .
N25 O26 1.248(12) .
N25 O27 1.283(14) .
N25 O28 1.317(14) .
O27 O27 1.66(3) 3
O1W O2W 1.111(14) 3
O1W O2W 1.111(14) .
O1W O3W 1.244(11) .
O1W O3W 1.244(11) 3
O1W O4W 1.41(2) 3
O1W O4W 1.41(2) .
O2W O3W 1.389(18) .
O3W O4W 1.022(19) .
